data_4072385
loop_
_publ_author_name
'Normand, Adrien T.'
'Stasch, Andreas'
'Ooi, Li-Ling'
'Cavell, Kingsley J.'

_publ_section_title
;
 Design of Cationic Mixed Phosphine/N-Heterocyclic Carbene Palladium(II)
 \p-Allyl Complexes as Monoligated Phosphine Pd(0) Precatalysts:
 Synthesis, Structural Studies, Catalysis, and Reactivity
;
_journal_issue 24
_journal_name_full Organometallics
_journal_page_first 6507
_journal_paper_doi 10.1021/om8008052
_journal_volume 27
_journal_year 2008
_chemical_formula_sum 'C35 H45 B F4 N2 O3 P Pd'
_chemical_formula_weight 765.91
_chemical_name_common kjc0702
_chemical_name_systematic
;
 ?
;
_space_group_IT_number 33
_symmetry_cell_setting orthorhombic
_symmetry_space_group_name_Hall 'P 2c -2n'
_symmetry_space_group_name_H-M 'P n a 21'
_atom_sites_solution_hydrogens geom
_atom_sites_solution_primary direct
_atom_sites_solution_secondary difmap
_audit_creation_method SHELXL-97
_cell_angle_alpha 90.00
_cell_angle_beta 90.00
_cell_angle_gamma 90.00
_cell_formula_units_Z 4
_cell_length_a 17.9380(2)
_cell_length_b 11.2560(3)
_cell_length_c 18.3670(4)
_cell_measurement_reflns_used 69350
_cell_measurement_temperature 150(2)
_cell_measurement_theta_max 27.485
_cell_measurement_theta_min 2.91
_cell_volume 3708.48(13)
_computing_cell_refinement 'HKL Scalepack (Otwinowski & Minor 1997)'
_computing_data_collection 'Collect (Nonius BV, 1997-2000)'
_computing_data_reduction 'HKL Denzo and Scalepack (Otwinowski & Minor 1997'
_computing_molecular_graphics 'Ortep-99 for Windows (Farrugia, 1995)'
_computing_publication_material 'WinGX publication routines (Farrugia, 1995)'
_computing_structure_refinement 'SHELXL-97 (Sheldrick, 1997)'
_computing_structure_solution 'Dirdif-99 (Beurskens, 1999)'
_diffrn_ambient_temperature 150(2)
_diffrn_detector_area_resol_mean 9
_diffrn_measured_fraction_theta_full 0.997
_diffrn_measured_fraction_theta_max 0.997
_diffrn_measurement_device_type KappaCCD
_diffrn_measurement_method CCD
_diffrn_radiation_monochromator graphite
_diffrn_radiation_source 'fine-focus sealed tube'
_diffrn_radiation_type MoK\a
_diffrn_radiation_wavelength 0.71073
_diffrn_reflns_av_R_equivalents 0.1246
_diffrn_reflns_av_sigmaI/netI 0.0809
_diffrn_reflns_limit_h_max 23
_diffrn_reflns_limit_h_min -23
_diffrn_reflns_limit_k_max 14
_diffrn_reflns_limit_k_min -14
_diffrn_reflns_limit_l_max 23
_diffrn_reflns_limit_l_min -23
_diffrn_reflns_number 57968
_diffrn_reflns_theta_full 27.46
_diffrn_reflns_theta_max 27.46
_diffrn_reflns_theta_min 3.08
_exptl_absorpt_coefficient_mu 0.599
_exptl_absorpt_correction_T_max 0.9156
_exptl_absorpt_correction_T_min 0.8999
_exptl_absorpt_correction_type multi-scan
_exptl_absorpt_process_details 'Sortav (Blessing, 1995)'
_exptl_crystal_colour colourless
_exptl_crystal_density_diffrn 1.372
_exptl_crystal_density_method 'not measured'
_exptl_crystal_description 'irregular block'
_exptl_crystal_F_000 1580
_exptl_crystal_size_max 0.18
_exptl_crystal_size_mid 0.15
_exptl_crystal_size_min 0.15
_refine_diff_density_max 0.827
_refine_diff_density_min -0.671
_refine_diff_density_rms 0.078
_refine_ls_abs_structure_details 'Flack H D (1983), Acta Cryst. A39, 876-881'
_refine_ls_abs_structure_Flack -0.03(3)
_refine_ls_extinction_method none
_refine_ls_goodness_of_fit_ref 1.074
_refine_ls_hydrogen_treatment constr
_refine_ls_matrix_type full
_refine_ls_number_parameters 443
_refine_ls_number_reflns 8428
_refine_ls_number_restraints 25
_refine_ls_restrained_S_all 1.104
_refine_ls_R_factor_all 0.0844
_refine_ls_R_factor_gt 0.0593
_refine_ls_shift/su_max 0.001
_refine_ls_shift/su_mean 0.000
_refine_ls_structure_factor_coef Fsqd
_refine_ls_weighting_details 'calc w=1/[\s^2^(Fo^2^)+(0.0400P)^2^+2.8359P] where P=(Fo^2^+2Fc^2^)/3'
_refine_ls_weighting_scheme calc
_refine_ls_wR_factor_gt 0.1036
_refine_ls_wR_factor_ref 0.1105
_reflns_number_gt 6676
_reflns_number_total 8428
_reflns_threshold_expression >2sigma(I)
_cod_data_source_file om8008052_si_013.cif
_cod_data_source_block kjc0702
_cod_database_code 4072385

loop_
_symmetry_equiv_pos_as_xyz
'x, y, z'
'-x, -y, z+1/2'
'-x+1/2, y+1/2, z+1/2'
'x+1/2, -y+1/2, z'

loop_
_atom_site_label
_atom_site_type_symbol
_atom_site_fract_x
_atom_site_fract_y
_atom_site_fract_z
_atom_site_U_iso_or_equiv
_atom_site_adp_type
_atom_site_occupancy
_atom_site_symmetry_multiplicity
_atom_site_calc_flag
_atom_site_refinement_flags
_atom_site_disorder_assembly
_atom_site_disorder_group
C1 C 3.6161(3) -1.4895(4) -2.2827(2) 0.0275(12) Uani 1 1 d . A .
C2 C 3.5346(3) -1.3427(5) -2.2562(3) 0.0413(14) Uani 1 1 d . . .
C3 C 3.6031(3) -1.2927(5) -2.2648(3) 0.0359(13) Uani 1 1 d . . .
C4 C 3.4890(3) -1.5623(5) -2.2609(3) 0.0410(14) Uani 1 1 d . . .
C5 C 3.4151(3) -1.5366(5) -2.2985(5) 0.0542(15) Uani 1 1 d . . .
H5A H 3.4244 -1.5121 -2.3488 0.081 Uiso 1 1 calc R . .
H5B H 3.3891 -1.4728 -2.2725 0.081 Uiso 1 1 calc R . .
H5C H 3.3842 -1.6084 -2.2982 0.081 Uiso 1 1 calc R . .
C6 C 3.4779(4) -1.5911(7) -2.1805(4) 0.065(2) Uani 1 1 d . . .
H6A H 3.4600 -1.5202 -2.1549 0.097 Uiso 1 1 calc R . .
H6B H 3.5254 -1.6167 -2.1593 0.097 Uiso 1 1 calc R . .
H6C H 3.4411 -1.6550 -2.1755 0.097 Uiso 1 1 calc R . .
C7 C 3.4631(4) -1.2833(7) -2.2378(4) 0.064(2) Uani 1 1 d . . .
H7A H 3.4290 -1.2890 -2.2794 0.095 Uiso 1 1 calc R . .
H7B H 3.4724 -1.1995 -2.2266 0.095 Uiso 1 1 calc R . .
H7C H 3.4406 -1.3223 -2.1955 0.095 Uiso 1 1 calc R . .
C8 C 3.6237(4) -1.1646(6) -2.2620(5) 0.065(2) Uani 1 1 d . . .
H8A H 3.5786 -1.1166 -2.2555 0.098 Uiso 1 1 calc R . .
H8B H 3.6484 -1.1420 -2.3075 0.098 Uiso 1 1 calc R . .
H8C H 3.6576 -1.1509 -2.2210 0.098 Uiso 1 1 calc R . .
C9 C 3.7352(3) -1.3808(5) -2.2860(3) 0.0342(14) Uani 1 1 d . . .
C10 C 3.7618(4) -1.3081(7) -2.3513(4) 0.063(2) Uani 1 1 d . . .
H10A H 3.7542 -1.2233 -2.3415 0.094 Uiso 1 1 calc R . .
H10B H 3.7333 -1.3310 -2.3946 0.094 Uiso 1 1 calc R . .
H10C H 3.8149 -1.3232 -2.3597 0.094 Uiso 1 1 calc R . .
C11 C 3.7691(4) -1.3382(6) -2.2142(4) 0.0482(16) Uani 1 1 d . . .
H11A H 3.7455 -1.3804 -2.1735 0.072 Uiso 1 1 calc R . .
H11B H 3.7607 -1.2526 -2.2088 0.072 Uiso 1 1 calc R . .
H11C H 3.8228 -1.3544 -2.2141 0.072 Uiso 1 1 calc R . .
C12 C 3.5549(3) -1.5823(5) -2.4559(3) 0.0293(12) Uani 1 1 d . . .
C13 C 3.4915(3) -1.6360(5) -2.4843(3) 0.0439(15) Uani 1 1 d . . .
H13 H 3.4902 -1.7200 -2.4893 0.053 Uiso 1 1 calc R . .
C14 C 3.4301(4) -1.5695(6) -2.5053(4) 0.0518(16) Uani 1 1 d . . .
H14 H 3.3870 -1.6077 -2.5243 0.062 Uiso 1 1 calc R . .
C15 C 3.4320(3) -1.4463(5) -2.4983(3) 0.0398(14) Uani 1 1 d . . .
C16 C 3.4945(3) -1.3919(5) -2.4705(3) 0.0337(12) Uani 1 1 d . . .
H16 H 3.4963 -1.3078 -2.4661 0.040 Uiso 1 1 calc R . .
C17 C 3.5546(3) -1.4603(4) -2.4489(3) 0.0279(11) Uani 1 1 d . . .
H17 H 3.5970 -1.4221 -2.4286 0.033 Uiso 1 1 calc R . .
C18 C 3.3720(4) -1.2594(6) -2.5161(4) 0.0614(19) Uani 1 1 d . . .
H18A H 3.4142 -1.2302 -2.5450 0.092 Uiso 1 1 calc R . .
H18B H 3.3783 -1.2351 -2.4652 0.092 Uiso 1 1 calc R . .
H18C H 3.3255 -1.2260 -2.5353 0.092 Uiso 1 1 calc R . .
C19 C 3.7120(3) -1.6055(4) -2.4806(3) 0.0268(11) Uani 1 1 d . . .
C20 C 3.7848(3) -1.6083(5) -2.4548(3) 0.0316(12) Uani 1 1 d . . .
H20 H 3.7937 -1.6356 -2.4066 0.038 Uiso 1 1 calc R . .
C21 C 3.8446(3) -1.5726(6) -2.4969(3) 0.0416(14) Uani 1 1 d . . .
H21 H 3.8940 -1.5761 -2.4784 0.050 Uiso 1 1 calc R . .
C22 C 3.8308(3) -1.5316(5) -2.5669(3) 0.0341(14) Uani 1 1 d . . .
C23 C 3.7589(3) -1.5251(5) -2.5928(3) 0.0278(11) Uani 1 1 d . . .
H23 H 3.7499 -1.4942 -2.6401 0.033 Uiso 1 1 calc R . .
C24 C 3.6998(3) -1.5630(5) -2.5510(3) 0.0290(11) Uani 1 1 d . . .
H24 H 3.6507 -1.5601 -2.5700 0.035 Uiso 1 1 calc R . .
C25 C 3.9621(3) -1.5100(7) -2.5932(4) 0.0589(19) Uani 1 1 d . . .
H25A H 3.9707 -1.5941 -2.5824 0.088 Uiso 1 1 calc R . .
H25B H 3.9731 -1.4622 -2.5499 0.088 Uiso 1 1 calc R . .
H25C H 3.9948 -1.4853 -2.6332 0.088 Uiso 1 1 calc R . .
C26 C 3.6248(3) -1.8151(4) -2.4557(3) 0.0280(11) Uani 1 1 d . . .
C27 C 3.5800(3) -1.8903(5) -2.4143(3) 0.0361(13) Uani 1 1 d . . .
H27 H 3.5537 -1.8593 -2.3737 0.043 Uiso 1 1 calc R . .
C28 C 3.5735(3) -2.0088(5) -2.4314(3) 0.0355(13) Uani 1 1 d . . .
H28 H 3.5414 -2.0586 -2.4038 0.043 Uiso 1 1 calc R . .
C29 C 3.6140(3) -2.0551(5) -2.4891(3) 0.0309(12) Uani 1 1 d . . .
C30 C 3.6587(3) -1.9823(5) -2.5311(3) 0.0336(14) Uani 1 1 d . . .
H30 H 3.6858 -2.0137 -2.5712 0.040 Uiso 1 1 calc R . .
C31 C 3.6631(3) -1.8631(5) -2.5138(3) 0.0361(13) Uani 1 1 d . . .
H31 H 3.6935 -1.8127 -2.5427 0.043 Uiso 1 1 calc R . .
C32 C 3.6472(4) -2.2259(5) -2.5581(3) 0.0493(16) Uani 1 1 d . . .
H32A H 3.7003 -2.2087 -2.5513 0.074 Uiso 1 1 calc R . .
H32B H 3.6304 -2.1919 -2.6044 0.074 Uiso 1 1 calc R . .
H32C H 3.6396 -2.3121 -2.5587 0.074 Uiso 1 1 calc R . .
N1 N 3.5442(2) -1.4648(4) -2.2685(2) 0.0309(10) Uani 1 1 d . . .
N2 N 3.6521(2) -1.3844(4) -2.2799(2) 0.0300(10) Uani 1 1 d . . .
P1 P 3.63682(7) -1.66341(11) -2.42447(7) 0.0266(3) Uani 1 1 d . A .
Pd1 Pd 3.661561(17) -1.65361(3) -2.30175(2) 0.02659(10) Uani 1 1 d . . .
B1 B 3.4266(4) -1.9175(7) -2.2774(4) 0.0440(18) Uani 1 1 d . . .
F1 F 3.4252(3) -2.0223(4) -2.3179(3) 0.0928(15) Uani 1 1 d U . .
F2 F 3.4059(3) -1.8297(4) -2.3241(2) 0.0797(13) Uani 1 1 d U . .
F3 F 3.3805(2) -1.9271(4) -2.2194(2) 0.0803(13) Uani 1 1 d U . .
F4 F 3.4979(2) -1.8960(5) -2.2555(2) 0.0892(14) Uani 1 1 d U . .
O1 O 3.3692(2) -1.3866(4) -2.5203(2) 0.0558(12) Uani 1 1 d . . .
O2 O 3.8848(2) -1.4926(4) -2.6143(2) 0.0421(10) Uani 1 1 d . . .
O3 O 3.6061(2) -2.1753(3) -2.5004(2) 0.0398(9) Uani 1 1 d . . .
C33A C 3.7177(4) -1.8232(6) -2.2922(5) 0.0566(19) Uani 0.50 1 d P A 1
H33A H 3.6935 -1.8922 -2.3158 0.068 Uiso 0.50 1 calc PR A 1
H33B H 3.7727 -1.8228 -2.2966 0.068 Uiso 0.50 1 calc PR A 1
C35A C 3.6981(4) -1.6864(7) -2.1922(3) 0.0514(18) Uani 0.50 1 d P A 1
H35A H 3.7504 -1.6657 -2.1808 0.062 Uiso 0.50 1 calc PR A 1
H35B H 3.6626 -1.6658 -2.1529 0.062 Uiso 0.50 1 calc PR A 1
C34A C 3.6873(7) -1.7850(11) -2.2247(6) 0.035(3) Uani 0.53 1 d P A 1
H34A H 3.6550 -1.8395 -2.2009 0.042 Uiso 0.53 1 calc PR A 1
H34B H 3.6559 -1.8385 -2.2012 0.042 Uiso 0.53 1 d PR A 1
C33B C 3.7177(4) -1.8232(6) -2.2922(5) 0.0566(19) Uani 0.50 1 d P A 2
H33C H 3.6855 -1.8927 -2.2820 0.068 Uiso 0.50 1 calc PR A 2
H33D H 3.7568 -1.8398 -2.3288 0.068 Uiso 0.50 1 calc PR A 2
C35B C 3.6981(4) -1.6864(7) -2.1922(3) 0.0514(18) Uani 0.50 1 d P A 2
H35C H 3.7274 -1.6224 -2.1688 0.062 Uiso 0.50 1 calc PR A 2
H35D H 3.6612 -1.7236 -2.1592 0.062 Uiso 0.50 1 calc PR A 2
C34B C 3.7373(9) -1.7632(13) -2.2381(8) 0.051(4) Uani 0.47 1 d P A 2
H34C H 3.7885 -1.7715 -2.2259 0.061 Uiso 0.47 1 calc PR A 2
H34D H 3.7874 -1.7715 -2.2261 0.061 Uiso 0.47 1 d PR A 2

loop_
_atom_site_aniso_label
_atom_site_aniso_U_11
_atom_site_aniso_U_22
_atom_site_aniso_U_33
_atom_site_aniso_U_23
_atom_site_aniso_U_13
_atom_site_aniso_U_12
C1 0.033(3) 0.030(3) 0.019(3) -0.0044(18) 0.0005(19) 0.004(2)
C2 0.041(3) 0.043(4) 0.039(3) -0.010(3) -0.003(3) 0.014(3)
C3 0.043(3) 0.029(3) 0.036(3) 0.001(3) -0.011(3) 0.005(3)
C4 0.032(3) 0.046(4) 0.045(3) 0.005(3) 0.008(3) -0.006(3)
C5 0.029(3) 0.062(4) 0.072(4) -0.001(5) 0.016(4) -0.006(2)
C6 0.059(5) 0.075(5) 0.061(5) 0.016(4) 0.023(4) -0.002(4)
C7 0.053(4) 0.057(5) 0.080(5) -0.020(4) -0.010(4) 0.022(4)
C8 0.064(4) 0.036(4) 0.096(5) -0.017(4) -0.027(4) -0.002(3)
C9 0.021(2) 0.050(3) 0.031(4) -0.006(2) -0.001(2) -0.007(2)
C10 0.048(4) 0.082(6) 0.058(5) 0.008(4) 0.014(4) -0.013(4)
C11 0.043(3) 0.052(4) 0.049(4) -0.013(3) -0.008(3) 0.004(3)
C12 0.024(3) 0.031(3) 0.032(3) -0.003(2) -0.001(2) 0.000(2)
C13 0.037(3) 0.036(4) 0.059(4) -0.002(3) -0.008(3) -0.003(3)
C14 0.042(4) 0.049(4) 0.064(4) -0.004(3) -0.013(3) -0.006(3)
C15 0.034(3) 0.050(4) 0.036(3) 0.007(3) -0.006(3) 0.004(3)
C16 0.035(3) 0.033(3) 0.034(3) 0.002(2) 0.002(2) -0.004(2)
C17 0.025(3) 0.028(3) 0.030(3) 0.002(2) -0.005(2) -0.003(2)
C18 0.060(4) 0.063(5) 0.061(4) -0.010(4) -0.020(3) 0.027(4)
C19 0.024(3) 0.027(3) 0.030(3) 0.000(2) 0.002(2) -0.006(2)
C20 0.037(3) 0.036(3) 0.022(3) 0.000(2) 0.001(2) -0.003(2)
C21 0.029(3) 0.057(4) 0.039(3) 0.002(3) -0.001(3) -0.007(3)
C22 0.037(3) 0.030(3) 0.035(3) 0.005(3) 0.003(3) -0.008(3)
C23 0.029(3) 0.028(3) 0.025(3) 0.003(2) -0.002(2) -0.001(2)
C24 0.028(3) 0.030(3) 0.029(3) -0.004(2) -0.005(2) -0.003(2)
C25 0.029(3) 0.094(6) 0.054(4) 0.022(4) 0.005(3) -0.017(3)
C26 0.032(3) 0.023(3) 0.029(3) -0.002(2) -0.001(2) 0.001(2)
C27 0.042(3) 0.035(3) 0.031(3) -0.010(2) 0.013(2) -0.002(3)
C28 0.036(3) 0.037(3) 0.034(3) 0.004(2) 0.008(2) -0.011(2)
C29 0.031(3) 0.026(3) 0.036(3) -0.009(2) -0.004(2) -0.002(2)
C30 0.038(3) 0.029(3) 0.034(3) -0.008(3) 0.013(2) -0.003(3)
C31 0.045(3) 0.027(3) 0.036(3) 0.000(2) 0.014(3) -0.011(2)
C32 0.068(4) 0.030(3) 0.050(4) -0.012(3) 0.005(3) 0.003(3)
N1 0.029(2) 0.033(3) 0.030(2) -0.0018(19) 0.0019(18) 0.002(2)
N2 0.029(2) 0.030(2) 0.031(3) -0.0087(16) -0.0012(17) -0.0028(18)
P1 0.0268(6) 0.0247(7) 0.0281(7) -0.0012(6) 0.0018(5) -0.0003(5)
Pd1 0.02677(16) 0.02845(17) 0.02456(16) 0.0005(3) 0.0017(2) 0.00112(16)
B1 0.032(3) 0.051(5) 0.049(4) 0.013(3) 0.005(3) 0.002(3)
F1 0.113(3) 0.067(3) 0.099(3) -0.008(2) 0.038(3) 0.005(2)
F2 0.091(3) 0.064(3) 0.084(3) 0.013(2) -0.026(2) 0.009(2)
F3 0.065(2) 0.102(3) 0.074(2) -0.005(2) 0.029(2) -0.014(2)
F4 0.051(2) 0.152(4) 0.065(2) 0.031(2) -0.0005(19) -0.005(2)
O1 0.040(2) 0.060(3) 0.067(3) 0.013(2) -0.019(2) 0.003(2)
O2 0.037(2) 0.054(3) 0.035(2) 0.016(2) 0.0034(17) -0.010(2)
O3 0.051(2) 0.024(2) 0.045(2) -0.0017(16) 0.0104(19) -0.0050(17)
C33A 0.059(4) 0.050(4) 0.060(5) 0.015(4) -0.011(4) 0.029(3)
C35A 0.053(4) 0.071(5) 0.030(3) 0.009(3) -0.008(3) 0.020(4)
C34A 0.035(6) 0.034(7) 0.037(6) 0.022(5) 0.007(5) 0.013(5)
C33B 0.059(4) 0.050(4) 0.060(5) 0.015(4) -0.011(4) 0.029(3)
C35B 0.053(4) 0.071(5) 0.030(3) 0.009(3) -0.008(3) 0.020(4)
C34B 0.050(9) 0.057(10) 0.045(9) 0.001(7) -0.014(8) 0.027(8)

loop_
_atom_type_symbol
_atom_type_description
_atom_type_scat_dispersion_real
_atom_type_scat_dispersion_imag
_atom_type_scat_source
C C 0.0033 0.0016 'International Tables Vol C Tables 4.2.6.8 and 6.1.1.4'
H H 0.0000 0.0000 'International Tables Vol C Tables 4.2.6.8 and 6.1.1.4'
N N 0.0061 0.0033 'International Tables Vol C Tables 4.2.6.8 and 6.1.1.4'
P P 0.1023 0.0942 'International Tables Vol C Tables 4.2.6.8 and 6.1.1.4'
Pd Pd -0.9988 1.0072 'International Tables Vol C Tables 4.2.6.8 and 6.1.1.4'
B B 0.0013 0.0007 'International Tables Vol C Tables 4.2.6.8 and 6.1.1.4'
F F 0.0171 0.0103 'International Tables Vol C Tables 4.2.6.8 and 6.1.1.4'
O O 0.0106 0.0060 'International Tables Vol C Tables 4.2.6.8 and 6.1.1.4'

loop_
_geom_angle_atom_site_label_1
_geom_angle_atom_site_label_2
_geom_angle_atom_site_label_3
_geom_angle
N1 C1 N2 105.7(4)
N1 C1 Pd1 126.9(4)
N2 C1 Pd1 127.3(4)
C3 C2 N1 106.1(5)
C3 C2 C7 128.3(6)
N1 C2 C7 125.6(6)
C2 C3 N2 106.7(5)
C2 C3 C8 128.4(6)
N2 C3 C8 124.8(5)
N1 C4 C5 113.5(5)
N1 C4 C6 109.6(5)
C5 C4 C6 111.4(5)
C4 C5 H5A 109.5
C4 C5 H5B 109.5
H5A C5 H5B 109.5
C4 C5 H5C 109.5
H5A C5 H5C 109.5
H5B C5 H5C 109.5
C4 C6 H6A 109.5
C4 C6 H6B 109.5
H6A C6 H6B 109.5
C4 C6 H6C 109.5
H6A C6 H6C 109.5
H6B C6 H6C 109.5
C2 C7 H7A 109.5
C2 C7 H7B 109.5
H7A C7 H7B 109.5
C2 C7 H7C 109.5
H7A C7 H7C 109.5
H7B C7 H7C 109.5
C3 C8 H8A 109.5
C3 C8 H8B 109.5
H8A C8 H8B 109.5
C3 C8 H8C 109.5
H8A C8 H8C 109.5
H8B C8 H8C 109.5
N2 C9 C10 112.6(4)
N2 C9 C11 109.9(4)
C10 C9 C11 112.7(5)
C9 C10 H10A 109.5
C9 C10 H10B 109.5
H10A C10 H10B 109.5
C9 C10 H10C 109.5
H10A C10 H10C 109.5
H10B C10 H10C 109.5
C9 C11 H11A 109.5
C9 C11 H11B 109.5
H11A C11 H11B 109.5
C9 C11 H11C 109.5
H11A C11 H11C 109.5
H11B C11 H11C 109.5
C17 C12 C13 117.8(5)
C17 C12 P1 118.1(4)
C13 C12 P1 124.0(4)
C14 C13 C12 121.3(5)
C14 C13 H13 119.4
C12 C13 H13 119.4
C13 C14 C15 119.4(6)
C13 C14 H14 120.3
C15 C14 H14 120.3
O1 C15 C16 124.0(6)
O1 C15 C14 116.1(5)
C16 C15 C14 119.9(5)
C15 C16 C17 119.6(5)
C15 C16 H16 120.2
C17 C16 H16 120.2
C12 C17 C16 122.0(5)
C12 C17 H17 119.0
C16 C17 H17 119.0
O1 C18 H18A 109.5
O1 C18 H18B 109.5
H18A C18 H18B 109.5
O1 C18 H18C 109.5
H18A C18 H18C 109.5
H18B C18 H18C 109.5
C20 C19 C24 118.1(4)
C20 C19 P1 119.6(4)
C24 C19 P1 122.2(4)
C21 C20 C19 122.1(5)
C21 C20 H20 119.0
C19 C20 H20 119.0
C20 C21 C22 118.5(5)
C20 C21 H21 120.8
C22 C21 H21 120.8
O2 C22 C23 115.1(5)
O2 C22 C21 124.6(5)
C23 C22 C21 120.3(5)
C24 C23 C22 120.7(5)
C24 C23 H23 119.6
C22 C23 H23 119.6
C23 C24 C19 120.2(5)
C23 C24 H24 119.9
C19 C24 H24 119.9
O2 C25 H25A 109.5
O2 C25 H25B 109.5
H25A C25 H25B 109.5
O2 C25 H25C 109.5
H25A C25 H25C 109.5
H25B C25 H25C 109.5
C31 C26 C27 118.1(5)
C31 C26 P1 123.6(4)
C27 C26 P1 118.0(4)
C28 C27 C26 121.0(5)
C28 C27 H27 119.5
C26 C27 H27 119.5
C27 C28 C29 119.6(5)
C27 C28 H28 120.2
C29 C28 H28 120.2
O3 C29 C30 123.9(5)
O3 C29 C28 115.5(5)
C30 C29 C28 120.5(5)
C31 C30 C29 118.7(5)
C31 C30 H30 120.6
C29 C30 H30 120.6
C26 C31 C30 122.0(5)
C26 C31 H31 119.0
C30 C31 H31 119.0
O3 C32 H32A 109.5
O3 C32 H32B 109.5
H32A C32 H32B 109.5
O3 C32 H32C 109.5
H32A C32 H32C 109.5
H32B C32 H32C 109.5
C1 N1 C2 110.5(4)
C1 N1 C4 120.3(4)
C2 N1 C4 128.9(5)
C1 N2 C3 110.9(4)
C1 N2 C9 119.9(4)
C3 N2 C9 128.9(4)
C26 P1 C19 104.3(2)
C26 P1 C12 106.0(2)
C19 P1 C12 103.8(2)
C26 P1 Pd1 112.20(17)
C19 P1 Pd1 113.30(17)
C12 P1 Pd1 116.21(17)
C1 Pd1 C34A 127.4(4)
C1 Pd1 C35A 96.7(2)
C34A Pd1 C35A 34.9(4)
C1 Pd1 C33A 165.0(3)
C34A Pd1 C33A 38.9(4)
C35A Pd1 C33A 68.3(3)
C1 Pd1 C34B 131.9(4)
C34A Pd1 C34B 25.9(4)
C35A Pd1 C34B 37.7(4)
C33A Pd1 C34B 33.5(4)
C1 Pd1 P1 97.69(12)
C34A Pd1 P1 132.1(4)
C35A Pd1 P1 165.62(19)
C33A Pd1 P1 97.3(2)
C34B Pd1 P1 128.3(4)
F3 B1 F2 112.9(6)
F3 B1 F4 110.8(6)
F2 B1 F4 108.2(6)
F3 B1 F1 110.0(6)
F2 B1 F1 105.9(5)
F4 B1 F1 108.9(6)
C15 O1 C18 116.4(5)
C22 O2 C25 117.4(4)
C29 O3 C32 117.1(4)
C34A C33A Pd1 68.0(5)
C34A C33A H33A 116.9
Pd1 C33A H33A 116.9
C34A C33A H33B 116.9
Pd1 C33A H33B 116.9
H33A C33A H33B 113.9
C34A C35A Pd1 70.4(5)
C34A C35A H35A 116.6
Pd1 C35A H35A 116.6
C34A C35A H35B 116.6
Pd1 C35A H35B 116.6
H35A C35A H35B 113.6
C35A C34A C33A 127.8(11)
C35A C34A Pd1 74.6(5)
C33A C34A Pd1 73.1(5)
C35A C34A H34A 116.1
C33A C34A H34A 116.1
Pd1 C34A H34A 129.2
C35A C34A H34B 116.0
C33A C34A H34B 116.1
Pd1 C34A H34B 129.5
H34A C34A H34B 0.3
Pd1 C34B H34C 141.8
Pd1 C34B H34D 141.9
H34C C34B H34D 0.1

loop_
_geom_bond_atom_site_label_1
_geom_bond_atom_site_label_2
_geom_bond_distance
C1 N1 1.346(6)
C1 N2 1.348(6)
C1 Pd1 2.050(5)
C2 C3 1.360(8)
C2 N1 1.402(7)
C2 C7 1.486(8)
C3 N2 1.384(7)
C3 C8 1.489(8)
C4 N1 1.484(7)
C4 C5 1.521(8)
C4 C6 1.526(8)
C5 H5A 0.9800
C5 H5B 0.9800
C5 H5C 0.9800
C6 H6A 0.9800
C6 H6B 0.9800
C6 H6C 0.9800
C7 H7A 0.9800
C7 H7B 0.9800
C7 H7C 0.9800
C8 H8A 0.9800
C8 H8B 0.9800
C8 H8C 0.9800
C9 N2 1.495(6)
C9 C10 1.528(8)
C9 C11 1.530(8)
C10 H10A 0.9800
C10 H10B 0.9800
C10 H10C 0.9800
C11 H11A 0.9800
C11 H11B 0.9800
C11 H11C 0.9800
C12 C17 1.379(7)
C12 C13 1.389(7)
C12 P1 1.824(5)
C13 C14 1.388(8)
C13 H13 0.9500
C14 C15 1.393(9)
C14 H14 0.9500
C15 O1 1.373(7)
C15 C16 1.376(8)
C16 C17 1.383(7)
C16 H16 0.9500
C17 H17 0.9500
C18 O1 1.434(8)
C18 H18A 0.9800
C18 H18B 0.9800
C18 H18C 0.9800
C19 C20 1.390(7)
C19 C24 1.395(7)
C19 P1 1.819(5)
C20 C21 1.382(7)
C20 H20 0.9500
C21 C22 1.388(8)
C21 H21 0.9500
C22 O2 1.375(6)
C22 C23 1.378(7)
C23 C24 1.376(7)
C23 H23 0.9500
C24 H24 0.9500
C25 O2 1.453(7)
C25 H25A 0.9800
C25 H25B 0.9800
C25 H25C 0.9800
C26 C31 1.380(7)
C26 C27 1.392(7)
C26 P1 1.814(5)
C27 C28 1.374(7)
C27 H27 0.9500
C28 C29 1.386(7)
C28 H28 0.9500
C29 O3 1.377(6)
C29 C30 1.382(8)
C30 C31 1.381(8)
C30 H30 0.9500
C31 H31 0.9500
C32 O3 1.412(7)
C32 H32A 0.9800
C32 H32B 0.9800
C32 H32C 0.9800
P1 Pd1 2.3000(14)
Pd1 C34A 2.099(10)
Pd1 C35A 2.147(6)
Pd1 C33A 2.165(6)
Pd1 C34B 2.176(13)
B1 F3 1.354(7)
B1 F2 1.360(8)
B1 F4 1.362(8)
B1 F1 1.394(8)
C33A C34A 1.421(14)
C33A H33A 0.9900
C33A H33B 0.9900
C35A C34A 1.275(14)
C35A H35A 0.9900
C35A H35B 0.9900
C34A H34A 0.9500
C34A H34B 0.9300
C34B H34C 0.9500
C34B H34D 0.9300

loop_
_geom_torsion_atom_site_label_1
_geom_torsion_atom_site_label_2
_geom_torsion_atom_site_label_3
_geom_torsion_atom_site_label_4
_geom_torsion
N1 C2 C3 N2 -1.5(6)
C7 C2 C3 N2 178.7(6)
N1 C2 C3 C8 176.3(6)
C7 C2 C3 C8 -3.5(11)
C17 C12 C13 C14 0.4(9)
P1 C12 C13 C14 178.1(5)
C12 C13 C14 C15 0.4(10)
C13 C14 C15 O1 180.0(6)
C13 C14 C15 C16 -0.3(9)
O1 C15 C16 C17 179.0(5)
C14 C15 C16 C17 -0.7(8)
C13 C12 C17 C16 -1.4(8)
P1 C12 C17 C16 -179.2(4)
C15 C16 C17 C12 1.6(8)
C24 C19 C20 C21 -1.2(8)
P1 C19 C20 C21 175.7(4)
C19 C20 C21 C22 0.7(9)
C20 C21 C22 O2 179.5(5)
C20 C21 C22 C23 1.0(9)
O2 C22 C23 C24 179.1(5)
C21 C22 C23 C24 -2.3(9)
C22 C23 C24 C19 1.8(8)
C20 C19 C24 C23 -0.1(8)
P1 C19 C24 C23 -176.9(4)
C31 C26 C27 C28 -0.8(8)
P1 C26 C27 C28 -174.5(4)
C26 C27 C28 C29 2.3(8)
C27 C28 C29 O3 177.6(5)
C27 C28 C29 C30 -2.4(8)
O3 C29 C30 C31 -178.9(5)
C28 C29 C30 C31 1.1(8)
C27 C26 C31 C30 -0.5(8)
P1 C26 C31 C30 172.8(4)
C29 C30 C31 C26 0.4(9)
N2 C1 N1 C2 -0.3(5)
Pd1 C1 N1 C2 178.2(4)
N2 C1 N1 C4 -174.8(4)
Pd1 C1 N1 C4 3.6(6)
C3 C2 N1 C1 1.2(6)
C7 C2 N1 C1 -179.0(6)
C3 C2 N1 C4 175.1(5)
C7 C2 N1 C4 -5.1(9)
C5 C4 N1 C1 -137.7(5)
C6 C4 N1 C1 97.1(6)
C5 C4 N1 C2 48.9(8)
C6 C4 N1 C2 -76.3(7)
N1 C1 N2 C3 -0.7(5)
Pd1 C1 N2 C3 -179.2(3)
N1 C1 N2 C9 173.9(4)
Pd1 C1 N2 C9 -4.6(6)
C2 C3 N2 C1 1.4(6)
C8 C3 N2 C1 -176.5(6)
C2 C3 N2 C9 -172.6(5)
C8 C3 N2 C9 9.5(9)
C10 C9 N2 C1 119.8(6)
C11 C9 N2 C1 -113.7(5)
C10 C9 N2 C3 -66.6(7)
C11 C9 N2 C3 59.8(7)
C31 C26 P1 C19 -4.7(5)
C27 C26 P1 C19 168.7(4)
C31 C26 P1 C12 104.5(5)
C27 C26 P1 C12 -82.1(5)
C31 C26 P1 Pd1 -127.7(4)
C27 C26 P1 Pd1 45.7(5)
C20 C19 P1 C26 -95.2(5)
C24 C19 P1 C26 81.6(5)
C20 C19 P1 C12 154.0(4)
C24 C19 P1 C12 -29.2(5)
C20 C19 P1 Pd1 27.1(5)
C24 C19 P1 Pd1 -156.1(4)
C17 C12 P1 C26 -170.7(4)
C13 C12 P1 C26 11.7(5)
C17 C12 P1 C19 -61.1(4)
C13 C12 P1 C19 121.2(5)
C17 C12 P1 Pd1 64.0(4)
C13 C12 P1 Pd1 -113.7(5)
N1 C1 Pd1 C34A -77.3(6)
N2 C1 Pd1 C34A 100.9(6)
N1 C1 Pd1 C35A -95.5(4)
N2 C1 Pd1 C35A 82.7(4)
N1 C1 Pd1 C33A -98.9(10)
N2 C1 Pd1 C33A 79.3(10)
N1 C1 Pd1 C34B -110.7(8)
N2 C1 Pd1 C34B 67.5(8)
N1 C1 Pd1 P1 85.3(4)
N2 C1 Pd1 P1 -96.6(4)
C26 P1 Pd1 C1 -151.3(2)
C19 P1 Pd1 C1 91.0(2)
C12 P1 Pd1 C1 -29.1(2)
C26 P1 Pd1 C34A 10.1(5)
C19 P1 Pd1 C34A -107.7(5)
C12 P1 Pd1 C34A 132.2(5)
C26 P1 Pd1 C35A 31.9(9)
C19 P1 Pd1 C35A -85.9(8)
C12 P1 Pd1 C35A 154.0(8)
C26 P1 Pd1 C33A 29.8(3)
C19 P1 Pd1 C33A -87.9(3)
C12 P1 Pd1 C33A 152.0(3)
C26 P1 Pd1 C34B 43.9(7)
C19 P1 Pd1 C34B -73.9(7)
C12 P1 Pd1 C34B 166.0(7)
C16 C15 O1 C18 2.8(9)
C14 C15 O1 C18 -177.5(6)
C23 C22 O2 C25 -173.1(5)
C21 C22 O2 C25 8.3(9)
C30 C29 O3 C32 0.8(8)
C28 C29 O3 C32 -179.2(5)
C1 Pd1 C33A C34A 27.7(13)
C35A Pd1 C33A C34A 24.1(7)
C34B Pd1 C33A C34A 43.8(8)
P1 Pd1 C33A C34A -156.4(7)
C1 Pd1 C35A C34A 154.3(7)
C33A Pd1 C35A C34A -26.6(7)
C34B Pd1 C35A C34A -44.3(8)
P1 Pd1 C35A C34A -28.8(13)
Pd1 C35A C34A C33A 53.5(9)
Pd1 C33A C34A C35A -54.1(10)
C1 Pd1 C34A C35A -32.8(9)
C33A Pd1 C34A C35A 138.4(11)
C34B Pd1 C34A C35A 77.6(14)
P1 Pd1 C34A C35A 170.7(4)
C1 Pd1 C34A C33A -171.3(4)
C35A Pd1 C34A C33A -138.4(11)
C34B Pd1 C34A C33A -60.9(11)
P1 Pd1 C34A C33A 32.3(9)
